data_4343739
loop_
_publ_author_name
'Bino, Avi'
'Cotton, F. Albert'
'Fanwick, Phillip E.'

_publ_section_title
;
 Preparation of Tetraammonium Octakis(isothiocyanato) dimolybdenum(II) and
 Structural Characterization of Two Crystalline Hydrates
;
_journal_issue 12
_journal_name_full 'Inorganic Chemistry'
_journal_page_first 3558
_journal_page_last 3562
_journal_paper_doi 10.1021/ic50202a052
_journal_volume 18
_journal_year 1979
_chemical_formula_sum 'C8 H24 Mo2 N12 O4 S8'
_chemical_name_systematic '(N H4)4 (Mo2 (N C S)8) (H2 O)4'
_space_group_IT_number 61
_symmetry_space_group_name_Hall '-P 2ac 2ab'
_symmetry_space_group_name_H-M 'P b c a'
_cell_angle_alpha 90
_cell_angle_beta 90
_cell_angle_gamma 90
_cell_formula_units_Z 4
_cell_length_a 13.859
_cell_length_b 13.012
_cell_length_c 16.937
_cell_volume 3054.305
_citation_journal_id_ASTM INOCAJ
_cod_data_source_file Bino_INOCAJ_1979_898.cif
_cod_data_source_block C8H24Mo2N12O4S8
_cod_depositor_comments
;
 Correcting the coordinates for atom 'S3' and marking attached
 hydrogen atoms after consulting the orginal publication.

 Antanas Vaitkus,
 2016-12-12
;
_cod_database_code 4343739

loop_
_symmetry_equiv_pos_as_xyz
x,y,z
-x+1/2,-y,z+1/2
x+1/2,-y+1/2,-z
-x,y+1/2,-z+1/2
-x,-y,-z
x-1/2,y,-z-1/2
-x-1/2,y-1/2,z
x,-y-1/2,z-1/2

loop_
_atom_site_label
_atom_site_type_symbol
_atom_site_fract_x
_atom_site_fract_y
_atom_site_fract_z
_atom_site_occupancy
_atom_site_U_iso_or_equiv
_atom_site_attached_hydrogens
O1 O-2 0.2828 0.2729 0.2948 1 0.0 2
N5 N-3 0.1762 0.7372 0.6296 1 0.0 4
S1 S-2 0.8334 0.6667 0.0326 1 0.0 0
N3 N-3 0.5174 0.6909 0.0267 1 0.0 0
N1 N-3 0.6763 0.5377 0.0344 1 0.0 0
N4 N-3 0.3883 0.5489 0.1127 1 0.0 0
C2 C+4 0.45 0.6391 -0.1837 1 0.0 0
N2 N-3 0.4519 0.6065 -0.121 1 0.0 0
O2 O-2 0.0775 0.6123 0.2924 1 0.0 2
S2 S-2 0.4453 0.684 -0.273 1 0.0 0
S3 S-2 0.3901 0.1204 -0.0458 1 0.0 0
C4 C+4 0.3523 0.5403 0.1741 1 0.0 0
C1 C+4 0.7419 0.5909 0.0343 1 0.0 0
S4 S-2 0.3069 0.5289 0.2616 1 0.0 0
C3 C+4 0.4457 0.2294 -0.0348 1 0.0 0
Mo1 Mo+2 0.55721 0.44363 0.00282 1 0.0 0
N6 N-3 0.4605 0.4394 0.6372 1 0.0 4
